data_7046182
loop_
_publ_author_name
'Plajer, Alex J.'
'Colebatch, Annie L.'
'Enders, Markus'
'Garc\'ia-Romero, \'Alvaro'
'Bond, Andrew D.'
'Garc\'ia-Rodr\'iguez, Ra\'ul'
'Wright, Dominic S.'

_publ_section_title
;
 The coordination chemistry of the neutral tris-2-pyridyl silicon ligand
 [PhSi(6-Me-2-py)<sub>3</sub>].
;
_journal_issue 20
_journal_name_full 'Dalton transactions (Cambridge, England : 2003)'
_journal_page_first 7036
_journal_page_last 7043
_journal_paper_doi 10.1039/c8dt01332b
_journal_volume 47
_journal_year 2018
_chemical_formula_moiety 'C27 H23 Mo N3 O3 Si, C H2 Cl2'
_chemical_formula_sum 'C28 H25 Cl2 Mo N3 O3 Si'
_chemical_formula_weight 646.44
_space_group_crystal_system triclinic
_space_group_IT_number 2
_space_group_name_Hall '-P 1'
_space_group_name_H-M_alt 'P -1'
_symmetry_space_group_name_Hall '-P 1'
_symmetry_space_group_name_H-M 'P -1'
_atom_sites_solution_hydrogens geom
_audit_creation_method SHELXL-2018/1
_audit_update_record
;
2018-03-29 deposited with the CCDC.
2018-05-01 downloaded from the CCDC.
;
_cell_angle_alpha 71.7720(10)
_cell_angle_beta 87.4660(10)
_cell_angle_gamma 77.4700(10)
_cell_formula_units_Z 2
_cell_length_a 10.3558(3)
_cell_length_b 10.5909(3)
_cell_length_c 13.4578(4)
_cell_measurement_reflns_used 9697
_cell_measurement_temperature 180(2)
_cell_measurement_theta_max 66.68
_cell_measurement_theta_min 4.38
_cell_volume 1368.11(7)
_computing_cell_refinement 'SAINT (Bruker, 2014)'
_computing_data_collection 'APEX2 (Bruker, 2014)'
_computing_data_reduction SAINT
_computing_molecular_graphics 'Mercury (Macrae et al., 2008)'
_computing_publication_material SHELXL
_computing_structure_refinement 'SHELXL (Sheldrick, 2015)'
_computing_structure_solution 'SHELXT (Sheldrick, 2015)'
_diffrn_ambient_temperature 180(2)
_diffrn_measured_fraction_theta_full 0.989
_diffrn_measured_fraction_theta_max 0.989
_diffrn_measurement_device_type 'Bruker D8-QUEST PHOTON-100'
_diffrn_measurement_method '\w and \f-scans'
_diffrn_radiation_type CuK\a
_diffrn_radiation_wavelength 1.54178
_diffrn_reflns_av_R_equivalents 0.0415
_diffrn_reflns_av_unetI/netI 0.0420
_diffrn_reflns_Laue_measured_fraction_full 0.989
_diffrn_reflns_Laue_measured_fraction_max 0.989
_diffrn_reflns_limit_h_max 12
_diffrn_reflns_limit_h_min -12
_diffrn_reflns_limit_k_max 12
_diffrn_reflns_limit_k_min -12
_diffrn_reflns_limit_l_max 15
_diffrn_reflns_limit_l_min -16
_diffrn_reflns_number 13234
_diffrn_reflns_point_group_measured_fraction_full 0.989
_diffrn_reflns_point_group_measured_fraction_max 0.989
_diffrn_reflns_theta_full 66.658
_diffrn_reflns_theta_max 66.658
_diffrn_reflns_theta_min 4.375
_diffrn_source 'Incoatec I\mS Cu microsource'
_exptl_absorpt_coefficient_mu 6.434
_exptl_absorpt_correction_T_max 0.7528
_exptl_absorpt_correction_T_min 0.5174
_exptl_absorpt_correction_type multi-scan
_exptl_absorpt_process_details 'SADABS (Bruker, 2014)'
_exptl_crystal_colour orange
_exptl_crystal_density_diffrn 1.569
_exptl_crystal_description block
_exptl_crystal_F_000 656
_exptl_crystal_size_max 0.280
_exptl_crystal_size_mid 0.240
_exptl_crystal_size_min 0.150
_refine_diff_density_max 1.165
_refine_diff_density_min -0.889
_refine_diff_density_rms 0.100
_refine_ls_extinction_method none
_refine_ls_goodness_of_fit_ref 1.103
_refine_ls_hydrogen_treatment constr
_refine_ls_matrix_type full
_refine_ls_number_parameters 346
_refine_ls_number_reflns 4787
_refine_ls_number_restraints 0
_refine_ls_restrained_S_all 1.103
_refine_ls_R_factor_all 0.0378
_refine_ls_R_factor_gt 0.0335
_refine_ls_shift/su_max 0.001
_refine_ls_shift/su_mean 0.000
_refine_ls_structure_factor_coef Fsqd
_refine_ls_weighting_details 'w=1/[\s^2^(Fo^2^)+(0.0357P)^2^+1.6845P] where P=(Fo^2^+2Fc^2^)/3'
_refine_ls_weighting_scheme calc
_refine_ls_wR_factor_gt 0.0814
_refine_ls_wR_factor_ref 0.0834
_reflns_Friedel_coverage 0.000
_reflns_number_gt 4384
_reflns_number_total 4787
_reflns_threshold_expression 'I > 2\s(I)'
_cod_data_source_file c8dt01332b2.cif
_cod_data_source_block 5
_cod_depositor_comments 'Adding full bibliography for 7046180--7046185.cif.'
_cod_database_code 7046182
_cambridge_user_name 'Alex Plajer'
_cambridge_user_crsid ajp233
_cambridge_supervisor_name 'Dominic Wright'
_cambridge_supervisor_crsid dsw1000
_cambridge_crystallographer_name 'Andrew Bond'
_cambridge_crystallographer_crsid adb29
_cambridge_sample_id AP_55
_cambridge_data_id DW_B1_0236
_shelx_space_group_comment
;
The symmetry employed for this shelxl refinement is uniquely defined
by the following loop, which should always be used as a source of
symmetry information in preference to the above space-group names.
They are only intended as comments.
;
_shelx_estimated_absorpt_t_min 0.266
_shelx_estimated_absorpt_t_max 0.445

loop_
_space_group_symop_operation_xyz
'x, y, z'
'-x, -y, -z'

loop_
_atom_site_label
_atom_site_type_symbol
_atom_site_fract_x
_atom_site_fract_y
_atom_site_fract_z
_atom_site_U_iso_or_equiv
_atom_site_adp_type
_atom_site_occupancy
_atom_site_site_symmetry_order
_atom_site_calc_flag
_atom_site_refinement_flags_posn
_atom_site_refinement_flags_adp
Mo1 Mo 0.72002(2) 0.54729(2) 0.75874(2) 0.01231(9) Uani 1 1 d . .
Si1 Si 0.42250(7) 0.76652(8) 0.67629(6) 0.01352(17) Uani 1 1 d . .
O1 O 0.7984(3) 0.2487(2) 0.7555(2) 0.0361(6) Uani 1 1 d . .
O2 O 1.0060(2) 0.5628(3) 0.6892(2) 0.0349(6) Uani 1 1 d . .
O3 O 0.8958(2) 0.4030(3) 0.95912(19) 0.0341(6) Uani 1 1 d . .
N1 N 0.6616(2) 0.7689(2) 0.76976(18) 0.0141(5) Uani 1 1 d . .
N2 N 0.5046(2) 0.5185(2) 0.82817(19) 0.0153(5) Uani 1 1 d . .
N3 N 0.6262(2) 0.6274(2) 0.58403(18) 0.0146(5) Uani 1 1 d . .
C1 C 0.5357(3) 0.8394(3) 0.7389(2) 0.0153(6) Uani 1 1 d . .
C2 C 0.4835(4) 0.9629(3) 0.7557(3) 0.0271(7) Uani 1 1 d . .
H2A H 0.395003 1.008794 0.733966 0.033 Uiso 1 1 calc R U
C3 C 0.5607(4) 1.0192(4) 0.8041(3) 0.0338(8) Uani 1 1 d . .
H3A H 0.525600 1.102094 0.818496 0.041 Uiso 1 1 calc R U
C4 C 0.6887(4) 0.9521(3) 0.8308(3) 0.0293(8) Uani 1 1 d . .
H4A H 0.744385 0.990643 0.861739 0.035 Uiso 1 1 calc R U
C5 C 0.7389(3) 0.8276(3) 0.8130(2) 0.0206(6) Uani 1 1 d . .
C6 C 0.8794(4) 0.7590(4) 0.8436(3) 0.0329(8) Uani 1 1 d . .
H6A H 0.925771 0.739812 0.783174 0.049 Uiso 1 1 calc R U
H6B H 0.882478 0.673564 0.900329 0.049 Uiso 1 1 calc R U
H6C H 0.922304 0.818669 0.867449 0.049 Uiso 1 1 calc R U
C7 C 0.3937(3) 0.6075(3) 0.7761(2) 0.0149(6) Uani 1 1 d . .
C8 C 0.2680(3) 0.5809(3) 0.7946(2) 0.0189(6) Uani 1 1 d . .
H8A H 0.194191 0.642485 0.754343 0.023 Uiso 1 1 calc R U
C9 C 0.2504(3) 0.4646(3) 0.8716(3) 0.0247(7) Uani 1 1 d . .
H9A H 0.165134 0.444362 0.885020 0.030 Uiso 1 1 calc R U
C10 C 0.3595(3) 0.3793(3) 0.9281(3) 0.0256(7) Uani 1 1 d . .
H10A H 0.349337 0.300526 0.983236 0.031 Uiso 1 1 calc R U
C11 C 0.4855(3) 0.4065(3) 0.9057(2) 0.0200(6) Uani 1 1 d . .
C12 C 0.6003(4) 0.3094(4) 0.9709(3) 0.0307(8) Uani 1 1 d . .
H12A H 0.645894 0.358313 1.004057 0.046 Uiso 1 1 calc R U
H12B H 0.661787 0.268765 0.926257 0.046 Uiso 1 1 calc R U
H12C H 0.568380 0.237499 1.024994 0.046 Uiso 1 1 calc R U
C13 C 0.5010(3) 0.7070(3) 0.5661(2) 0.0147(6) Uani 1 1 d . .
C14 C 0.4287(3) 0.7328(3) 0.4747(3) 0.0227(7) Uani 1 1 d . .
H14A H 0.341348 0.786815 0.465437 0.027 Uiso 1 1 calc R U
C15 C 0.4842(4) 0.6795(4) 0.3972(3) 0.0283(7) Uani 1 1 d . .
H15A H 0.434930 0.692899 0.335505 0.034 Uiso 1 1 calc R U
C16 C 0.6117(3) 0.6074(3) 0.4117(3) 0.0247(7) Uani 1 1 d . .
H16A H 0.653453 0.573533 0.358146 0.030 Uiso 1 1 calc R U
C17 C 0.6818(3) 0.5826(3) 0.5050(2) 0.0196(6) Uani 1 1 d . .
C18 C 0.8224(4) 0.5053(4) 0.5136(3) 0.0367(9) Uani 1 1 d . .
H18A H 0.832561 0.421299 0.572772 0.055 Uiso 1 1 calc R U
H18B H 0.880920 0.561299 0.524740 0.055 Uiso 1 1 calc R U
H18C H 0.845873 0.482716 0.448908 0.055 Uiso 1 1 calc R U
C19 C 0.2713(3) 0.9042(3) 0.6263(3) 0.0203(6) Uani 1 1 d . .
C20 C 0.2807(3) 1.0060(3) 0.5319(3) 0.0291(8) Uani 1 1 d . .
H20A H 0.360458 1.000109 0.494342 0.035 Uiso 1 1 calc R U
C21 C 0.1754(4) 1.1158(4) 0.4921(3) 0.0345(8) Uani 1 1 d . .
H21A H 0.184036 1.184152 0.428308 0.041 Uiso 1 1 calc R U
C22 C 0.0590(4) 1.1252(4) 0.5451(3) 0.0348(9) Uani 1 1 d . .
H22A H -0.013788 1.198449 0.516751 0.042 Uiso 1 1 calc R U
C23 C 0.0478(3) 1.0277(4) 0.6399(3) 0.0322(8) Uani 1 1 d . .
H23A H -0.032025 1.035580 0.677320 0.039 Uiso 1 1 calc R U
C24 C 0.1531(3) 0.9184(3) 0.6804(3) 0.0256(7) Uani 1 1 d . .
H24A H 0.144628 0.852451 0.745697 0.031 Uiso 1 1 calc R U
C25 C 0.7652(3) 0.3634(3) 0.7543(2) 0.0205(6) Uani 1 1 d . .
C26 C 0.8952(3) 0.5607(3) 0.7098(2) 0.0193(6) Uani 1 1 d . .
C27 C 0.8201(3) 0.4636(3) 0.8894(3) 0.0219(7) Uani 1 1 d . .
C28 C 0.0856(5) 0.1449(5) 0.8671(4) 0.0621(14) Uani 1 1 d . .
H28A H 0.064527 0.199352 0.915905 0.075 Uiso 1 1 calc R U
H28B H 0.001120 0.143383 0.836271 0.075 Uiso 1 1 calc R U
Cl1 Cl 0.18387(16) 0.22456(13) 0.76600(14) 0.0763(4) Uani 1 1 d . .
Cl2 Cl 0.16350(19) -0.02148(16) 0.93730(11) 0.0908(6) Uani 1 1 d . .

loop_
_atom_site_aniso_label
_atom_site_aniso_U_11
_atom_site_aniso_U_22
_atom_site_aniso_U_33
_atom_site_aniso_U_23
_atom_site_aniso_U_13
_atom_site_aniso_U_12
Mo1 0.00910(13) 0.01235(13) 0.01328(13) -0.00266(9) -0.00297(8) 0.00098(8)
Si1 0.0101(4) 0.0112(4) 0.0159(4) -0.0010(3) -0.0021(3) 0.0006(3)
O1 0.0334(14) 0.0163(12) 0.0583(17) -0.0161(12) -0.0125(12) 0.0052(10)
O2 0.0143(12) 0.0532(17) 0.0422(15) -0.0231(13) 0.0021(10) -0.0055(11)
O3 0.0302(13) 0.0379(14) 0.0255(13) -0.0039(11) -0.0176(11) 0.0054(11)
N1 0.0169(12) 0.0137(12) 0.0107(11) -0.0013(9) 0.0004(9) -0.0046(9)
N2 0.0158(12) 0.0132(12) 0.0152(12) -0.0030(10) -0.0005(10) -0.0012(9)
N3 0.0141(12) 0.0146(12) 0.0140(12) -0.0028(10) -0.0014(9) -0.0029(9)
C1 0.0161(14) 0.0121(14) 0.0155(14) -0.0010(11) 0.0001(11) -0.0033(11)
C2 0.0282(18) 0.0182(16) 0.0333(19) -0.0084(14) -0.0019(15) -0.0005(13)
C3 0.042(2) 0.0177(17) 0.044(2) -0.0148(16) -0.0051(17) -0.0024(15)
C4 0.041(2) 0.0206(17) 0.0308(18) -0.0085(14) -0.0061(16) -0.0127(15)
C5 0.0260(17) 0.0201(16) 0.0166(15) -0.0030(12) -0.0018(13) -0.0105(13)
C6 0.0251(18) 0.033(2) 0.046(2) -0.0161(17) -0.0097(16) -0.0100(15)
C7 0.0152(14) 0.0140(14) 0.0156(14) -0.0049(11) -0.0028(11) -0.0020(11)
C8 0.0169(15) 0.0188(15) 0.0219(15) -0.0071(13) 0.0005(12) -0.0045(12)
C9 0.0194(16) 0.0293(18) 0.0296(17) -0.0108(14) 0.0050(13) -0.0129(13)
C10 0.0280(18) 0.0230(17) 0.0242(17) -0.0029(14) 0.0047(14) -0.0096(14)
C11 0.0229(16) 0.0168(15) 0.0172(15) -0.0016(12) 0.0021(12) -0.0033(12)
C12 0.0290(19) 0.0230(17) 0.0252(17) 0.0106(14) -0.0033(14) -0.0008(14)
C13 0.0134(14) 0.0109(13) 0.0173(14) 0.0000(11) -0.0032(11) -0.0030(11)
C14 0.0182(16) 0.0242(16) 0.0218(16) -0.0014(13) -0.0059(13) -0.0034(13)
C15 0.0337(19) 0.0364(19) 0.0165(15) -0.0059(14) -0.0083(14) -0.0126(15)
C16 0.0323(19) 0.0282(17) 0.0178(15) -0.0096(13) 0.0018(13) -0.0115(14)
C17 0.0237(16) 0.0186(15) 0.0167(15) -0.0055(12) 0.0012(12) -0.0051(12)
C18 0.0279(19) 0.052(2) 0.0271(18) -0.0209(18) -0.0001(15) 0.0105(17)
C19 0.0160(15) 0.0163(15) 0.0263(16) -0.0051(13) -0.0045(12) 0.0000(12)
C20 0.0225(17) 0.0227(17) 0.0347(19) -0.0021(15) -0.0019(15) 0.0011(14)
C21 0.038(2) 0.0178(17) 0.037(2) 0.0021(15) -0.0118(17) 0.0045(15)
C22 0.0268(19) 0.0213(17) 0.050(2) -0.0093(16) -0.0164(17) 0.0098(14)
C23 0.0176(17) 0.0270(18) 0.050(2) -0.0158(17) 0.0001(15) 0.0053(14)
C24 0.0222(17) 0.0206(16) 0.0314(18) -0.0071(14) 0.0018(14) -0.0007(13)
C25 0.0120(14) 0.0254(17) 0.0213(15) -0.0045(13) -0.0068(12) -0.0006(12)
C26 0.0168(16) 0.0210(16) 0.0179(15) -0.0060(12) -0.0044(12) 0.0015(12)
C27 0.0198(16) 0.0223(16) 0.0229(16) -0.0081(13) -0.0011(13) -0.0010(13)
C28 0.052(3) 0.054(3) 0.068(3) -0.022(3) -0.012(2) 0.022(2)
Cl1 0.0860(10) 0.0461(7) 0.1082(11) -0.0402(7) 0.0110(8) -0.0155(6)
Cl2 0.1202(13) 0.0700(9) 0.0508(7) -0.0142(7) -0.0266(8) 0.0443(9)

loop_
_atom_type_symbol
_atom_type_description
_atom_type_scat_dispersion_real
_atom_type_scat_dispersion_imag
_atom_type_scat_source
C C 0.0181 0.0091 'International Tables Vol C Tables 4.2.6.8 and 6.1.1.4'
H H 0.0000 0.0000 'International Tables Vol C Tables 4.2.6.8 and 6.1.1.4'
N N 0.0311 0.0180 'International Tables Vol C Tables 4.2.6.8 and 6.1.1.4'
O O 0.0492 0.0322 'International Tables Vol C Tables 4.2.6.8 and 6.1.1.4'
Si Si 0.2541 0.3302 'International Tables Vol C Tables 4.2.6.8 and 6.1.1.4'
Cl Cl 0.3639 0.7018 'International Tables Vol C Tables 4.2.6.8 and 6.1.1.4'
Mo Mo -0.0483 2.7339 'International Tables Vol C Tables 4.2.6.8 and 6.1.1.4'

loop_
_geom_angle_atom_site_label_1
_geom_angle_atom_site_label_2
_geom_angle_atom_site_label_3
_geom_angle
C25 Mo1 C26 86.28(13)
C25 Mo1 C27 81.36(13)
C26 Mo1 C27 79.91(13)
C25 Mo1 N1 178.00(11)
C26 Mo1 N1 95.17(11)
C27 Mo1 N1 97.53(11)
C25 Mo1 N3 91.25(11)
C26 Mo1 N3 92.83(11)
C27 Mo1 N3 169.91(11)
N1 Mo1 N3 90.05(8)
C25 Mo1 N2 91.62(11)
C26 Mo1 N2 176.73(11)
C27 Mo1 N2 97.31(11)
N1 Mo1 N2 86.87(8)
N3 Mo1 N2 89.72(8)
C7 Si1 C13 103.96(13)
C7 Si1 C19 115.85(14)
C13 Si1 C19 109.77(14)
C7 Si1 C1 107.43(13)
C13 Si1 C1 112.88(13)
C19 Si1 C1 107.08(13)
C5 N1 C1 117.7(2)
C5 N1 Mo1 125.1(2)
C1 N1 Mo1 116.98(18)
C11 N2 C7 117.0(3)
C11 N2 Mo1 123.32(19)
C7 N2 Mo1 118.80(18)
C17 N3 C13 117.0(2)
C17 N3 Mo1 123.54(19)
C13 N3 Mo1 118.76(18)
N1 C1 C2 122.3(3)
N1 C1 Si1 120.4(2)
C2 C1 Si1 117.3(2)
C3 C2 C1 119.8(3)
C3 C2 H2A 120.1
C1 C2 H2A 120.1
C4 C3 C2 118.2(3)
C4 C3 H3A 120.9
C2 C3 H3A 120.9
C3 C4 C5 120.9(3)
C3 C4 H4A 119.6
C5 C4 H4A 119.6
N1 C5 C4 121.1(3)
N1 C5 C6 120.3(3)
C4 C5 C6 118.6(3)
C5 C6 H6A 109.5
C5 C6 H6B 109.5
H6A C6 H6B 109.5
C5 C6 H6C 109.5
H6A C6 H6C 109.5
H6B C6 H6C 109.5
N2 C7 C8 122.4(3)
N2 C7 Si1 115.9(2)
C8 C7 Si1 121.7(2)
C9 C8 C7 119.8(3)
C9 C8 H8A 120.1
C7 C8 H8A 120.1
C10 C9 C8 118.0(3)
C10 C9 H9A 121.0
C8 C9 H9A 121.0
C9 C10 C11 121.0(3)
C9 C10 H10A 119.5
C11 C10 H10A 119.5
N2 C11 C10 121.6(3)
N2 C11 C12 120.3(3)
C10 C11 C12 118.2(3)
C11 C12 H12A 109.5
C11 C12 H12B 109.5
H12A C12 H12B 109.5
C11 C12 H12C 109.5
H12A C12 H12C 109.5
H12B C12 H12C 109.5
N3 C13 C14 122.3(3)
N3 C13 Si1 117.1(2)
C14 C13 Si1 120.3(2)
C15 C14 C13 119.9(3)
C15 C14 H14A 120.1
C13 C14 H14A 120.1
C16 C15 C14 118.1(3)
C16 C15 H15A 120.9
C14 C15 H15A 120.9
C15 C16 C17 120.6(3)
C15 C16 H16A 119.7
C17 C16 H16A 119.7
N3 C17 C16 121.9(3)
N3 C17 C18 120.9(3)
C16 C17 C18 117.2(3)
C17 C18 H18A 109.5
C17 C18 H18B 109.5
H18A C18 H18B 109.5
C17 C18 H18C 109.5
H18A C18 H18C 109.5
H18B C18 H18C 109.5
C24 C19 C20 117.5(3)
C24 C19 Si1 124.7(2)
C20 C19 Si1 117.6(2)
C21 C20 C19 121.3(3)
C21 C20 H20A 119.4
C19 C20 H20A 119.4
C22 C21 C20 120.0(3)
C22 C21 H21A 120.0
C20 C21 H21A 120.0
C21 C22 C23 120.0(3)
C21 C22 H22A 120.0
C23 C22 H22A 120.0
C22 C23 C24 120.2(3)
C22 C23 H23A 119.9
C24 C23 H23A 119.9
C23 C24 C19 120.9(3)
C23 C24 H24A 119.5
C19 C24 H24A 119.5
O1 C25 Mo1 176.4(3)
O2 C26 Mo1 173.9(3)
O3 C27 Mo1 169.0(3)
Cl2 C28 Cl1 112.8(3)
Cl2 C28 H28A 109.0
Cl1 C28 H28A 109.0
Cl2 C28 H28B 109.0
Cl1 C28 H28B 109.0
H28A C28 H28B 107.8

loop_
_geom_bond_atom_site_label_1
_geom_bond_atom_site_label_2
_geom_bond_distance
Mo1 C25 1.921(3)
Mo1 C26 1.922(3)
Mo1 C27 1.933(3)
Mo1 N1 2.343(2)
Mo1 N3 2.406(2)
Mo1 N2 2.424(2)
Si1 C7 1.870(3)
Si1 C13 1.874(3)
Si1 C19 1.876(3)
Si1 C1 1.888(3)
O1 C25 1.183(4)
O2 C26 1.172(4)
O3 C27 1.174(4)
N1 C5 1.361(4)
N1 C1 1.364(4)
N2 C11 1.358(4)
N2 C7 1.374(4)
N3 C17 1.353(4)
N3 C13 1.370(4)
C1 C2 1.387(4)
C2 C3 1.384(5)
C2 H2A 0.9500
C3 C4 1.365(5)
C3 H3A 0.9500
C4 C5 1.399(5)
C4 H4A 0.9500
C5 C6 1.490(5)
C6 H6A 0.9800
C6 H6B 0.9800
C6 H6C 0.9800
C7 C8 1.386(4)
C8 C9 1.381(5)
C8 H8A 0.9500
C9 C10 1.368(5)
C9 H9A 0.9500
C10 C11 1.396(5)
C10 H10A 0.9500
C11 C12 1.495(4)
C12 H12A 0.9800
C12 H12B 0.9800
C12 H12C 0.9800
C13 C14 1.391(4)
C14 C15 1.382(5)
C14 H14A 0.9500
C15 C16 1.362(5)
C15 H15A 0.9500
C16 C17 1.401(5)
C16 H16A 0.9500
C17 C18 1.498(5)
C18 H18A 0.9800
C18 H18B 0.9800
C18 H18C 0.9800
C19 C24 1.400(5)
C19 C20 1.402(5)
C20 C21 1.392(5)
C20 H20A 0.9500
C21 C22 1.374(6)
C21 H21A 0.9500
C22 C23 1.386(6)
C22 H22A 0.9500
C23 C24 1.392(5)
C23 H23A 0.9500
C24 H24A 0.9500
C28 Cl2 1.749(5)
C28 Cl1 1.770(6)
C28 H28A 0.9900
C28 H28B 0.9900

loop_
_geom_torsion_atom_site_label_1
_geom_torsion_atom_site_label_2
_geom_torsion_atom_site_label_3
_geom_torsion_atom_site_label_4
_geom_torsion
C5 N1 C1 C2 -3.7(4)
Mo1 N1 C1 C2 170.5(2)
C5 N1 C1 Si1 179.1(2)
Mo1 N1 C1 Si1 -6.6(3)
C7 Si1 C1 N1 63.9(3)
C13 Si1 C1 N1 -50.2(3)
C19 Si1 C1 N1 -171.1(2)
C7 Si1 C1 C2 -113.4(3)
C13 Si1 C1 C2 132.6(2)
C19 Si1 C1 C2 11.7(3)
N1 C1 C2 C3 0.8(5)
Si1 C1 C2 C3 178.1(3)
C1 C2 C3 C4 2.2(5)
C2 C3 C4 C5 -2.3(6)
C1 N1 C5 C4 3.6(4)
Mo1 N1 C5 C4 -170.1(2)
C1 N1 C5 C6 -177.0(3)
Mo1 N1 C5 C6 9.3(4)
C3 C4 C5 N1 -0.6(5)
C3 C4 C5 C6 180.0(4)
C11 N2 C7 C8 -5.2(4)
Mo1 N2 C7 C8 164.2(2)
C11 N2 C7 Si1 175.9(2)
Mo1 N2 C7 Si1 -14.7(3)
C13 Si1 C7 N2 72.2(2)
C19 Si1 C7 N2 -167.3(2)
C1 Si1 C7 N2 -47.6(2)
C13 Si1 C7 C8 -106.7(3)
C19 Si1 C7 C8 13.8(3)
C1 Si1 C7 C8 133.4(2)
N2 C7 C8 C9 3.5(4)
Si1 C7 C8 C9 -177.7(2)
C7 C8 C9 C10 0.5(5)
C8 C9 C10 C11 -2.4(5)
C7 N2 C11 C10 3.2(4)
Mo1 N2 C11 C10 -165.7(2)
C7 N2 C11 C12 -175.9(3)
Mo1 N2 C11 C12 15.1(4)
C9 C10 C11 N2 0.5(5)
C9 C10 C11 C12 179.7(3)
C17 N3 C13 C14 5.0(4)
Mo1 N3 C13 C14 -165.6(2)
C17 N3 C13 Si1 178.9(2)
Mo1 N3 C13 Si1 8.2(3)
C7 Si1 C13 N3 -68.5(2)
C19 Si1 C13 N3 167.0(2)
C1 Si1 C13 N3 47.6(2)
C7 Si1 C13 C14 105.5(3)
C19 Si1 C13 C14 -19.1(3)
C1 Si1 C13 C14 -138.4(2)
N3 C13 C14 C15 -1.4(5)
Si1 C13 C14 C15 -175.0(2)
C13 C14 C15 C16 -2.7(5)
C14 C15 C16 C17 3.0(5)
C13 N3 C17 C16 -4.7(4)
Mo1 N3 C17 C16 165.5(2)
C13 N3 C17 C18 174.6(3)
Mo1 N3 C17 C18 -15.2(4)
C15 C16 C17 N3 0.7(5)
C15 C16 C17 C18 -178.6(3)
C7 Si1 C19 C24 23.7(3)
C13 Si1 C19 C24 141.0(3)
C1 Si1 C19 C24 -96.2(3)
C7 Si1 C19 C20 -161.6(2)
C13 Si1 C19 C20 -44.3(3)
C1 Si1 C19 C20 78.6(3)
C24 C19 C20 C21 -1.4(5)
Si1 C19 C20 C21 -176.6(3)
C19 C20 C21 C22 -0.5(6)
C20 C21 C22 C23 2.1(6)
C21 C22 C23 C24 -1.6(6)
C22 C23 C24 C19 -0.4(5)
C20 C19 C24 C23 1.9(5)
Si1 C19 C24 C23 176.7(3)
